data_4127565
loop_
_publ_author_name
'Alharis, Raed A.'
'McMullin, Claire L.'
'Davies, David L.'
'Singh, Kuldip'
'Macgregor, Stuart A.'

_publ_section_title
;
 The Importance of Kinetic and Thermodynamic Control when Assessing
 Mechanisms of Carboxylate-Assisted C-H Activation.
;
_journal_issue 22
_journal_name_full 'Journal of the American Chemical Society'
_journal_page_first 8896
_journal_page_last 8906
_journal_paper_doi 10.1021/jacs.9b02073
_journal_volume 141
_journal_year 2019
_chemical_formula_moiety 'C20 H21 Cl F3 N2 Rh, 0.5(C6 H14)'
_chemical_formula_sum 'C23 H28 Cl F3 N2 Rh'
_chemical_formula_weight 527.83
_space_group_IT_number 2
_space_group_name_Hall '-P 1'
_space_group_name_H-M_alt 'P -1'
_symmetry_cell_setting triclinic
_symmetry_space_group_name_Hall '-P 1'
_symmetry_space_group_name_H-M 'P -1'
_atom_sites_solution_hydrogens geom
_atom_sites_solution_primary direct
_atom_sites_solution_secondary difmap
_audit_creation_method SHELXL-97
_cell_angle_alpha 95.293(3)
_cell_angle_beta 102.089(3)
_cell_angle_gamma 104.111(3)
_cell_formula_units_Z 2
_cell_length_a 7.8393(15)
_cell_length_b 11.816(2)
_cell_length_c 12.944(2)
_cell_measurement_reflns_used 952
_cell_measurement_temperature 150(2)
_cell_measurement_theta_max 27.680
_cell_measurement_theta_min 2.760
_cell_volume 1124.0(3)
_computing_cell_refinement 'Bruker SMART'
_computing_data_collection 'Bruker SMART'
_computing_data_reduction 'Bruker SHELXTL'
_computing_molecular_graphics 'Bruker SHELXTL'
_computing_publication_material 'Bruker SHELXTL'
_computing_structure_refinement 'SHELXL-97 (Sheldrick, 1997)'
_computing_structure_solution 'SHELXS-97 (Sheldrick, 1990)'
_diffrn_ambient_temperature 150(2)
_diffrn_measured_fraction_theta_full 0.981
_diffrn_measured_fraction_theta_max 0.981
_diffrn_measurement_device_type 'Bruker Apex 2000 CCD area detector'
_diffrn_measurement_method 'phi and omega scans'
_diffrn_radiation_monochromator graphite
_diffrn_radiation_source 'fine-focus sealed tube'
_diffrn_radiation_type MoK\a
_diffrn_radiation_wavelength 0.71073
_diffrn_reflns_av_R_equivalents 0.0303
_diffrn_reflns_av_sigmaI/netI 0.0466
_diffrn_reflns_limit_h_max 9
_diffrn_reflns_limit_h_min -10
_diffrn_reflns_limit_k_max 15
_diffrn_reflns_limit_k_min -15
_diffrn_reflns_limit_l_max 16
_diffrn_reflns_limit_l_min -16
_diffrn_reflns_number 9439
_diffrn_reflns_theta_full 27.00
_diffrn_reflns_theta_max 27.00
_diffrn_reflns_theta_min 1.63
_exptl_absorpt_coefficient_mu 0.915
_exptl_absorpt_correction_T_max 0.831
_exptl_absorpt_correction_T_min 0.648
_exptl_absorpt_correction_type empirical
_exptl_absorpt_process_details
;
absorption correction based on 6505 reflections(SADABS);Rint 0.0950 before
correction and 0.0246 after.
;
_exptl_crystal_colour orange
_exptl_crystal_density_diffrn 1.560
_exptl_crystal_density_method 'not measured'
_exptl_crystal_description plate
_exptl_crystal_F_000 538
_exptl_crystal_size_max 0.40
_exptl_crystal_size_mid 0.31
_exptl_crystal_size_min 0.08
_refine_diff_density_max 1.167
_refine_diff_density_min -0.611
_refine_diff_density_rms 0.097
_refine_ls_extinction_method none
_refine_ls_goodness_of_fit_ref 1.025
_refine_ls_hydrogen_treatment constr
_refine_ls_matrix_type full
_refine_ls_number_parameters 277
_refine_ls_number_reflns 4802
_refine_ls_number_restraints 0
_refine_ls_restrained_S_all 1.025
_refine_ls_R_factor_all 0.0404
_refine_ls_R_factor_gt 0.0348
_refine_ls_shift/su_max 0.001
_refine_ls_shift/su_mean 0.000
_refine_ls_structure_factor_coef Fsqd
_refine_ls_weighting_details 'calc w=1/[\s^2^(Fo^2^)+(0.0464P)^2^+0.0000P] where P=(Fo^2^+2Fc^2^)/3'
_refine_ls_weighting_scheme calc
_refine_ls_wR_factor_gt 0.0817
_refine_ls_wR_factor_ref 0.0841
_reflns_number_gt 4295
_reflns_number_total 4802
_reflns_threshold_expression >2sigma(I)
_cod_data_source_file ja9b02073_si_003.cif
_cod_data_source_block 1b-CF3_13097
_cod_depositor_comments
;
The following automatic conversions were performed:

'_symmetry_cell_setting' value 'Triclinic' changed to 'triclinic'
according to
/home/data/users/saulius/crontab/automatic-downloads/current/ACS/lib/dictionaries/cif_core.dic
dictionary named 'cif_core.dic' version 2.4.2 from 2011-04-26.

Automatic conversion script
Id: cif_fix_values 4973 2017-02-22 13:04:09Z antanas 
;
_cod_original_cell_volume 1123.9(4)
_cod_original_sg_symbol_H-M P-1
_cod_database_code 4127565

loop_
_symmetry_equiv_pos_as_xyz
'x, y, z'
'-x, -y, -z'

loop_
_atom_site_label
_atom_site_type_symbol
_atom_site_fract_x
_atom_site_fract_y
_atom_site_fract_z
_atom_site_U_iso_or_equiv
_atom_site_adp_type
_atom_site_occupancy
_atom_site_symmetry_multiplicity
_atom_site_calc_flag
_atom_site_refinement_flags
Rh1 Rh 0.69077(3) 0.764471(17) 0.673061(15) 0.01837(8) Uani 1 1 d .
Cl1 Cl 0.37820(9) 0.70765(6) 0.57698(5) 0.02524(15) Uani 1 1 d .
F1 F 0.5612(4) 1.2658(2) 0.8868(2) 0.0900(10) Uani 1 1 d .
F2 F 0.3802(4) 1.1052(3) 0.8838(2) 0.0895(9) Uani 1 1 d .
F3 F 0.6360(5) 1.1379(3) 0.9760(2) 0.1148(14) Uani 1 1 d .
N1 N 0.7599(3) 0.8339(2) 0.54001(18) 0.0240(5) Uani 1 1 d .
N2 N 0.7451(3) 0.9453(2) 0.53429(18) 0.0233(5) Uani 1 1 d .
C1 C 0.8012(4) 0.7982(3) 0.4508(2) 0.0300(7) Uani 1 1 d .
H1 H 0.8193 0.7230 0.4327 0.036 Uiso 1 1 calc R
C2 C 0.8144(4) 0.8882(3) 0.3867(2) 0.0346(7) Uani 1 1 d .
H2 H 0.8430 0.8857 0.3189 0.042 Uiso 1 1 calc R
C3 C 0.7776(4) 0.9796(3) 0.4416(2) 0.0325(7) Uani 1 1 d .
H3 H 0.7752 1.0537 0.4192 0.039 Uiso 1 1 calc R
C4 C 0.7012(4) 1.0018(2) 0.6224(2) 0.0228(6) Uani 1 1 d .
C5 C 0.6933(4) 1.1173(3) 0.6268(3) 0.0302(7) Uani 1 1 d .
H5 H 0.7192 1.1612 0.5714 0.036 Uiso 1 1 calc R
C6 C 0.6468(4) 1.1678(3) 0.7136(3) 0.0333(7) Uani 1 1 d .
H6 H 0.6425 1.2478 0.7194 0.040 Uiso 1 1 calc R
C7 C 0.6063(4) 1.1015(2) 0.7922(2) 0.0274(6) Uani 1 1 d .
C8 C 0.6147(4) 0.9843(2) 0.7857(2) 0.0246(6) Uani 1 1 d .
H8 H 0.5845 0.9399 0.8400 0.030 Uiso 1 1 calc R
C9 C 0.6666(4) 0.9312(2) 0.7009(2) 0.0217(6) Uani 1 1 d .
C10 C 0.6795(4) 0.5849(2) 0.7175(2) 0.0231(6) Uani 1 1 d .
C11 C 0.6678(4) 0.6684(2) 0.8045(2) 0.0232(6) Uani 1 1 d .
C12 C 0.8345(4) 0.7594(2) 0.8339(2) 0.0219(6) Uani 1 1 d .
C13 C 0.9407(4) 0.7397(2) 0.7598(2) 0.0227(6) Uani 1 1 d .
C14 C 0.8446(4) 0.6271(2) 0.6908(2) 0.0221(6) Uani 1 1 d .
C15 C 0.5347(4) 0.4744(2) 0.6679(2) 0.0296(7) Uani 1 1 d .
H15A H 0.5689 0.4349 0.6086 0.044 Uiso 1 1 calc R
H15B H 0.4205 0.4939 0.6409 0.044 Uiso 1 1 calc R
H15C H 0.5194 0.4218 0.7215 0.044 Uiso 1 1 calc R
C16 C 0.5155(4) 0.6503(3) 0.8595(2) 0.0312(7) Uani 1 1 d .
H16A H 0.5265 0.5916 0.9074 0.047 Uiso 1 1 calc R
H16B H 0.3997 0.6224 0.8060 0.047 Uiso 1 1 calc R
H16C H 0.5204 0.7252 0.9010 0.047 Uiso 1 1 calc R
C17 C 0.8956(4) 0.8559(3) 0.9277(2) 0.0312(7) Uani 1 1 d .
H17A H 0.7900 0.8679 0.9519 0.047 Uiso 1 1 calc R
H17B H 0.9595 0.9291 0.9069 0.047 Uiso 1 1 calc R
H17C H 0.9773 0.8339 0.9859 0.047 Uiso 1 1 calc R
C18 C 1.1278(4) 0.8112(3) 0.7641(2) 0.0312(7) Uani 1 1 d .
H18A H 1.1357 0.8952 0.7803 0.047 Uiso 1 1 calc R
H18B H 1.1563 0.7957 0.6949 0.047 Uiso 1 1 calc R
H18C H 1.2144 0.7897 0.8199 0.047 Uiso 1 1 calc R
C19 C 0.9168(4) 0.5694(3) 0.6078(2) 0.0302(7) Uani 1 1 d .
H19A H 0.9899 0.5198 0.6407 0.045 Uiso 1 1 calc R
H19B H 0.9921 0.6302 0.5776 0.045 Uiso 1 1 calc R
H19C H 0.8155 0.5204 0.5509 0.045 Uiso 1 1 calc R
C20 C 0.5512(4) 1.1534(3) 0.8843(3) 0.0341(7) Uani 1 1 d .
C21 C 0.0448(5) 0.4549(3) 0.9801(3) 0.0458(9) Uani 1 1 d .
H21A H 0.1729 0.4762 1.0208 0.055 Uiso 1 1 calc R
H21B H -0.0156 0.3767 0.9958 0.055 Uiso 1 1 calc R
C22 C 0.0396(5) 0.4445(3) 0.8642(3) 0.0498(9) Uani 1 1 d .
H22A H 0.1020 0.5222 0.8485 0.060 Uiso 1 1 calc R
H22B H -0.0883 0.4243 0.8233 0.060 Uiso 1 1 calc R
C23 C 0.1281(6) 0.3516(4) 0.8253(3) 0.0610(11) Uani 1 1 d .
H23A H 0.2564 0.3729 0.8627 0.092 Uiso 1 1 calc R
H23B H 0.1172 0.3484 0.7482 0.092 Uiso 1 1 calc R
H23C H 0.0670 0.2742 0.8401 0.092 Uiso 1 1 calc R

loop_
_atom_site_aniso_label
_atom_site_aniso_U_11
_atom_site_aniso_U_22
_atom_site_aniso_U_33
_atom_site_aniso_U_23
_atom_site_aniso_U_13
_atom_site_aniso_U_12
Rh1 0.01963(12) 0.01717(12) 0.01911(12) 0.00053(8) 0.00639(8) 0.00580(8)
Cl1 0.0209(3) 0.0266(3) 0.0275(3) 0.0025(3) 0.0052(3) 0.0061(3)
F1 0.149(3) 0.0414(14) 0.108(2) 0.0020(14) 0.076(2) 0.0427(16)
F2 0.0730(19) 0.102(2) 0.0844(19) -0.0324(16) 0.0449(15) 0.0007(16)
F3 0.159(3) 0.179(3) 0.0379(14) -0.0147(17) 0.0027(16) 0.132(3)
N1 0.0229(12) 0.0251(12) 0.0239(12) 0.0026(10) 0.0068(10) 0.0054(10)
N2 0.0212(12) 0.0253(12) 0.0224(12) 0.0064(10) 0.0043(9) 0.0045(10)
C1 0.0273(15) 0.0339(17) 0.0255(15) -0.0012(13) 0.0090(12) 0.0021(13)
C2 0.0290(16) 0.050(2) 0.0202(15) 0.0046(14) 0.0068(12) 0.0011(14)
C3 0.0289(16) 0.0384(18) 0.0258(15) 0.0108(13) 0.0047(12) 0.0004(13)
C4 0.0186(13) 0.0244(14) 0.0235(14) 0.0019(11) 0.0015(11) 0.0058(11)
C5 0.0275(16) 0.0251(15) 0.0380(17) 0.0114(13) 0.0048(13) 0.0075(12)
C6 0.0308(16) 0.0204(14) 0.0462(19) 0.0039(13) 0.0016(14) 0.0095(12)
C7 0.0248(15) 0.0236(14) 0.0312(16) -0.0050(12) 0.0017(12) 0.0091(12)
C8 0.0274(15) 0.0225(14) 0.0247(14) 0.0033(11) 0.0055(12) 0.0088(12)
C9 0.0204(13) 0.0203(13) 0.0228(14) 0.0029(11) 0.0016(11) 0.0058(11)
C10 0.0273(15) 0.0198(13) 0.0244(14) 0.0038(11) 0.0059(12) 0.0105(11)
C11 0.0288(15) 0.0229(14) 0.0223(14) 0.0048(11) 0.0082(12) 0.0128(12)
C12 0.0249(14) 0.0229(14) 0.0198(13) 0.0036(11) 0.0041(11) 0.0112(11)
C13 0.0225(14) 0.0256(14) 0.0223(14) 0.0023(11) 0.0043(11) 0.0122(11)
C14 0.0243(14) 0.0203(13) 0.0235(14) 0.0008(11) 0.0051(11) 0.0108(11)
C15 0.0288(16) 0.0195(14) 0.0409(18) 0.0023(13) 0.0099(13) 0.0066(12)
C16 0.0365(17) 0.0325(16) 0.0326(16) 0.0102(13) 0.0172(14) 0.0148(14)
C17 0.0370(17) 0.0309(16) 0.0254(15) -0.0028(12) 0.0039(13) 0.0143(14)
C18 0.0253(15) 0.0315(16) 0.0343(17) -0.0015(13) 0.0060(13) 0.0066(13)
C19 0.0301(16) 0.0303(16) 0.0318(16) -0.0032(13) 0.0084(13) 0.0135(13)
C20 0.0353(18) 0.0285(16) 0.0386(18) -0.0064(13) 0.0055(14) 0.0162(14)
C21 0.048(2) 0.046(2) 0.050(2) 0.0145(17) 0.0118(17) 0.0215(17)
C22 0.051(2) 0.053(2) 0.050(2) 0.0117(19) 0.0183(18) 0.0175(19)
C23 0.067(3) 0.058(3) 0.065(3) 0.005(2) 0.027(2) 0.022(2)

loop_
_atom_type_symbol
_atom_type_description
_atom_type_scat_dispersion_real
_atom_type_scat_dispersion_imag
_atom_type_scat_source
C C 0.0033 0.0016 'International Tables Vol C Tables 4.2.6.8 and 6.1.1.4'
H H 0.0000 0.0000 'International Tables Vol C Tables 4.2.6.8 and 6.1.1.4'
N N 0.0061 0.0033 'International Tables Vol C Tables 4.2.6.8 and 6.1.1.4'
F F 0.0171 0.0103 'International Tables Vol C Tables 4.2.6.8 and 6.1.1.4'
Cl Cl 0.1484 0.1585 'International Tables Vol C Tables 4.2.6.8 and 6.1.1.4'
Rh Rh -1.1178 0.9187 'International Tables Vol C Tables 4.2.6.8 and 6.1.1.4'

loop_
_geom_angle_atom_site_label_1
_geom_angle_atom_site_label_2
_geom_angle_atom_site_label_3
_geom_angle
_geom_angle_site_symmetry_1
_geom_angle_site_symmetry_3
C9 Rh1 N1 78.50(10) . .
C9 Rh1 C11 113.62(11) . .
N1 Rh1 C11 165.51(10) . .
C9 Rh1 C13 114.33(10) . .
N1 Rh1 C13 103.11(10) . .
C11 Rh1 C13 65.25(11) . .
C9 Rh1 C12 96.58(10) . .
N1 Rh1 C12 135.74(10) . .
C11 Rh1 C12 38.73(10) . .
C13 Rh1 C12 38.85(10) . .
C9 Rh1 C10 152.20(11) . .
N1 Rh1 C10 129.30(10) . .
C11 Rh1 C10 38.88(10) . .
C13 Rh1 C10 63.74(10) . .
C12 Rh1 C10 64.00(10) . .
C9 Rh1 C14 153.02(10) . .
N1 Rh1 C14 101.87(10) . .
C11 Rh1 C14 63.69(10) . .
C13 Rh1 C14 38.88(10) . .
C12 Rh1 C14 64.01(10) . .
C10 Rh1 C14 36.27(10) . .
C9 Rh1 Cl1 87.38(8) . .
N1 Rh1 Cl1 89.02(7) . .
C11 Rh1 Cl1 99.14(8) . .
C13 Rh1 Cl1 156.67(8) . .
C12 Rh1 Cl1 135.04(8) . .
C10 Rh1 Cl1 93.12(7) . .
C14 Rh1 Cl1 119.56(7) . .
C1 N1 N2 106.4(2) . .
C1 N1 Rh1 138.8(2) . .
N2 N1 Rh1 114.46(17) . .
C3 N2 N1 110.6(2) . .
C3 N2 C4 133.0(3) . .
N1 N2 C4 116.4(2) . .
N1 C1 C2 109.9(3) . .
N1 C1 H1 125.1 . .
C2 C1 H1 125.1 . .
C3 C2 C1 105.9(3) . .
C3 C2 H2 127.0 . .
C1 C2 H2 127.0 . .
N2 C3 C2 107.2(3) . .
N2 C3 H3 126.4 . .
C2 C3 H3 126.4 . .
C5 C4 C9 124.5(3) . .
C5 C4 N2 120.7(3) . .
C9 C4 N2 114.8(2) . .
C4 C5 C6 118.5(3) . .
C4 C5 H5 120.8 . .
C6 C5 H5 120.8 . .
C5 C6 C7 119.7(3) . .
C5 C6 H6 120.2 . .
C7 C6 H6 120.2 . .
C6 C7 C8 120.8(3) . .
C6 C7 C20 120.3(3) . .
C8 C7 C20 118.9(3) . .
C9 C8 C7 121.2(3) . .
C9 C8 H8 119.4 . .
C7 C8 H8 119.4 . .
C8 C9 C4 115.3(2) . .
C8 C9 Rh1 129.0(2) . .
C4 C9 Rh1 115.6(2) . .
C14 C10 C11 108.6(2) . .
C14 C10 C15 127.6(3) . .
C11 C10 C15 123.9(3) . .
C14 C10 Rh1 72.32(15) . .
C11 C10 Rh1 67.21(15) . .
C15 C10 Rh1 125.90(19) . .
C12 C11 C10 107.6(2) . .
C12 C11 C16 127.5(3) . .
C10 C11 C16 124.5(3) . .
C12 C11 Rh1 71.34(15) . .
C10 C11 Rh1 73.91(15) . .
C16 C11 Rh1 126.1(2) . .
C11 C12 C13 107.9(2) . .
C11 C12 C17 127.3(3) . .
C13 C12 C17 124.8(3) . .
C11 C12 Rh1 69.93(15) . .
C13 C12 Rh1 69.91(15) . .
C17 C12 Rh1 127.87(19) . .
C12 C13 C14 107.6(2) . .
C12 C13 C18 125.6(2) . .
C14 C13 C18 126.1(2) . .
C12 C13 Rh1 71.24(15) . .
C14 C13 Rh1 74.30(15) . .
C18 C13 Rh1 127.2(2) . .
C10 C14 C13 108.0(2) . .
C10 C14 C19 127.4(2) . .
C13 C14 C19 124.6(3) . .
C10 C14 Rh1 71.40(15) . .
C13 C14 Rh1 66.82(14) . .
C19 C14 Rh1 127.8(2) . .
C10 C15 H15A 109.5 . .
C10 C15 H15B 109.5 . .
H15A C15 H15B 109.5 . .
C10 C15 H15C 109.5 . .
H15A C15 H15C 109.5 . .
H15B C15 H15C 109.5 . .
C11 C16 H16A 109.5 . .
C11 C16 H16B 109.5 . .
H16A C16 H16B 109.5 . .
C11 C16 H16C 109.5 . .
H16A C16 H16C 109.5 . .
H16B C16 H16C 109.5 . .
C12 C17 H17A 109.5 . .
C12 C17 H17B 109.5 . .
H17A C17 H17B 109.5 . .
C12 C17 H17C 109.5 . .
H17A C17 H17C 109.5 . .
H17B C17 H17C 109.5 . .
C13 C18 H18A 109.5 . .
C13 C18 H18B 109.5 . .
H18A C18 H18B 109.5 . .
C13 C18 H18C 109.5 . .
H18A C18 H18C 109.5 . .
H18B C18 H18C 109.5 . .
C14 C19 H19A 109.5 . .
C14 C19 H19B 109.5 . .
H19A C19 H19B 109.5 . .
C14 C19 H19C 109.5 . .
H19A C19 H19C 109.5 . .
H19B C19 H19C 109.5 . .
F3 C20 F1 108.5(3) . .
F3 C20 F2 102.5(3) . .
F1 C20 F2 103.5(3) . .
F3 C20 C7 114.6(3) . .
F1 C20 C7 113.8(3) . .
F2 C20 C7 112.9(3) . .
C22 C21 C21 114.8(4) . 2_567
C22 C21 H21A 108.6 . .
C21 C21 H21A 108.6 2_567 .
C22 C21 H21B 108.6 . .
C21 C21 H21B 108.6 2_567 .
H21A C21 H21B 107.5 . .
C21 C22 C23 114.0(3) . .
C21 C22 H22A 108.7 . .
C23 C22 H22A 108.7 . .
C21 C22 H22B 108.7 . .
C23 C22 H22B 108.7 . .
H22A C22 H22B 107.6 . .
C22 C23 H23A 109.5 . .
C22 C23 H23B 109.5 . .
H23A C23 H23B 109.5 . .
C22 C23 H23C 109.5 . .
H23A C23 H23C 109.5 . .
H23B C23 H23C 109.5 . .

loop_
_geom_bond_atom_site_label_1
_geom_bond_atom_site_label_2
_geom_bond_distance
_geom_bond_site_symmetry_2
Rh1 C9 2.032(3) .
Rh1 N1 2.090(2) .
Rh1 C11 2.145(3) .
Rh1 C13 2.146(3) .
Rh1 C12 2.163(3) .
Rh1 C10 2.235(3) .
Rh1 C14 2.247(3) .
Rh1 Cl1 2.4019(8) .
F1 C20 1.308(4) .
F2 C20 1.320(4) .
F3 C20 1.285(4) .
N1 C1 1.323(4) .
N1 N2 1.357(3) .
N2 C3 1.355(4) .
N2 C4 1.414(4) .
C1 C2 1.405(4) .
C1 H1 0.9500 .
C2 C3 1.361(5) .
C2 H2 0.9500 .
C3 H3 0.9500 .
C4 C5 1.377(4) .
C4 C9 1.402(4) .
C5 C6 1.381(4) .
C5 H5 0.9500 .
C6 C7 1.382(4) .
C6 H6 0.9500 .
C7 C8 1.398(4) .
C7 C20 1.481(4) .
C8 C9 1.395(4) .
C8 H8 0.9500 .
C10 C14 1.395(4) .
C10 C11 1.460(4) .
C10 C15 1.491(4) .
C11 C12 1.428(4) .
C11 C16 1.496(4) .
C12 C13 1.433(4) .
C12 C17 1.496(4) .
C13 C14 1.465(4) .
C13 C18 1.491(4) .
C14 C19 1.499(4) .
C15 H15A 0.9800 .
C15 H15B 0.9800 .
C15 H15C 0.9800 .
C16 H16A 0.9800 .
C16 H16B 0.9800 .
C16 H16C 0.9800 .
C17 H17A 0.9800 .
C17 H17B 0.9800 .
C17 H17C 0.9800 .
C18 H18A 0.9800 .
C18 H18B 0.9800 .
C18 H18C 0.9800 .
C19 H19A 0.9800 .
C19 H19B 0.9800 .
C19 H19C 0.9800 .
C21 C22 1.485(5) .
C21 C21 1.519(7) 2_567
C21 H21A 0.9900 .
C21 H21B 0.9900 .
C22 C23 1.534(5) .
C22 H22A 0.9900 .
C22 H22B 0.9900 .
C23 H23A 0.9800 .
C23 H23B 0.9800 .
C23 H23C 0.9800 .

loop_
_geom_torsion_atom_site_label_1
_geom_torsion_atom_site_label_2
_geom_torsion_atom_site_label_3
_geom_torsion_atom_site_label_4
_geom_torsion
_geom_torsion_site_symmetry_1
C9 Rh1 N1 C1 -175.9(3) .
C11 Rh1 N1 C1 36.2(6) .
C13 Rh1 N1 C1 71.5(3) .
C12 Rh1 N1 C1 96.4(3) .
C10 Rh1 N1 C1 4.8(3) .
C14 Rh1 N1 C1 31.7(3) .
Cl1 Rh1 N1 C1 -88.4(3) .
C9 Rh1 N1 N2 -3.64(17) .
C11 Rh1 N1 N2 -151.5(3) .
C13 Rh1 N1 N2 -116.23(18) .
C12 Rh1 N1 N2 -91.3(2) .
C10 Rh1 N1 N2 177.12(16) .
C14 Rh1 N1 N2 -156.07(17) .
Cl1 Rh1 N1 N2 83.89(17) .
C1 N1 N2 C3 -0.2(3) .
Rh1 N1 N2 C3 -174.89(18) .
C1 N1 N2 C4 -180.0(2) .
Rh1 N1 N2 C4 5.3(3) .
N2 N1 C1 C2 0.4(3) .
Rh1 N1 C1 C2 173.0(2) .
N1 C1 C2 C3 -0.4(3) .
N1 N2 C3 C2 -0.1(3) .
C4 N2 C3 C2 179.6(3) .
C1 C2 C3 N2 0.3(3) .
C3 N2 C4 C5 -3.4(5) .
N1 N2 C4 C5 176.3(2) .
C3 N2 C4 C9 176.1(3) .
N1 N2 C4 C9 -4.2(3) .
C9 C4 C5 C6 -0.6(4) .
N2 C4 C5 C6 178.9(3) .
C4 C5 C6 C7 -1.2(4) .
C5 C6 C7 C8 1.0(4) .
C5 C6 C7 C20 -178.3(3) .
C6 C7 C8 C9 1.0(4) .
C20 C7 C8 C9 -179.7(3) .
C7 C8 C9 C4 -2.6(4) .
C7 C8 C9 Rh1 179.7(2) .
C5 C4 C9 C8 2.4(4) .
N2 C4 C9 C8 -177.1(2) .
C5 C4 C9 Rh1 -179.5(2) .
N2 C4 C9 Rh1 1.0(3) .
N1 Rh1 C9 C8 179.1(3) .
C11 Rh1 C9 C8 -9.3(3) .
C13 Rh1 C9 C8 -81.6(3) .
C12 Rh1 C9 C8 -45.5(3) .
C10 Rh1 C9 C8 -2.2(4) .
C14 Rh1 C9 C8 -87.3(3) .
Cl1 Rh1 C9 C8 89.6(2) .
N1 Rh1 C9 C4 1.37(19) .
C11 Rh1 C9 C4 173.01(19) .
C13 Rh1 C9 C4 100.7(2) .
C12 Rh1 C9 C4 136.8(2) .
C10 Rh1 C9 C4 -179.88(19) .
C14 Rh1 C9 C4 95.0(3) .
Cl1 Rh1 C9 C4 -88.2(2) .
C9 Rh1 C10 C14 -130.2(2) .
N1 Rh1 C10 C14 48.2(2) .
C11 Rh1 C10 C14 -119.8(2) .
C13 Rh1 C10 C14 -37.35(16) .
C12 Rh1 C10 C14 -80.83(17) .
Cl1 Rh1 C10 C14 139.54(15) .
C9 Rh1 C10 C11 -10.4(3) .
N1 Rh1 C10 C11 168.01(15) .
C13 Rh1 C10 C11 82.42(17) .
C12 Rh1 C10 C11 38.93(16) .
C14 Rh1 C10 C11 119.8(2) .
Cl1 Rh1 C10 C11 -100.70(15) .
C9 Rh1 C10 C15 105.8(3) .
N1 Rh1 C10 C15 -75.8(3) .
C11 Rh1 C10 C15 116.2(3) .
C13 Rh1 C10 C15 -161.4(3) .
C12 Rh1 C10 C15 155.2(3) .
C14 Rh1 C10 C15 -124.0(3) .
Cl1 Rh1 C10 C15 15.5(2) .
C14 C10 C11 C12 -3.1(3) .
C15 C10 C11 C12 177.2(2) .
Rh1 C10 C11 C12 -63.82(18) .
C14 C10 C11 C16 -176.2(3) .
C15 C10 C11 C16 4.1(4) .
Rh1 C10 C11 C16 123.0(3) .
C14 C10 C11 Rh1 60.75(19) .
C15 C10 C11 Rh1 -118.9(3) .
C9 Rh1 C11 C12 -69.79(18) .
N1 Rh1 C11 C12 75.5(4) .
C13 Rh1 C11 C12 37.27(15) .
C10 Rh1 C11 C12 115.5(2) .
C14 Rh1 C11 C12 80.53(17) .
Cl1 Rh1 C11 C12 -160.92(14) .
C9 Rh1 C11 C10 174.72(15) .
N1 Rh1 C11 C10 -40.0(5) .
C13 Rh1 C11 C10 -78.21(17) .
C12 Rh1 C11 C10 -115.5(2) .
C14 Rh1 C11 C10 -34.96(15) .
Cl1 Rh1 C11 C10 83.59(15) .
C9 Rh1 C11 C16 53.5(3) .
N1 Rh1 C11 C16 -161.2(3) .
C13 Rh1 C11 C16 160.6(3) .
C12 Rh1 C11 C16 123.3(3) .
C10 Rh1 C11 C16 -121.2(3) .
C14 Rh1 C11 C16 -156.2(3) .
Cl1 Rh1 C11 C16 -37.6(3) .
C10 C11 C12 C13 5.6(3) .
C16 C11 C12 C13 178.5(3) .
Rh1 C11 C12 C13 -59.88(18) .
C10 C11 C12 C17 -171.6(2) .
C16 C11 C12 C17 1.3(5) .
Rh1 C11 C12 C17 122.9(3) .
C10 C11 C12 Rh1 65.52(18) .
C16 C11 C12 Rh1 -121.6(3) .
C9 Rh1 C12 C11 120.06(16) .
N1 Rh1 C12 C11 -159.68(15) .
C13 Rh1 C12 C11 -118.8(2) .
C10 Rh1 C12 C11 -39.08(15) .
C14 Rh1 C12 C11 -79.60(17) .
Cl1 Rh1 C12 C11 27.17(19) .
C9 Rh1 C12 C13 -121.18(17) .
N1 Rh1 C12 C13 -40.9(2) .
C11 Rh1 C12 C13 118.8(2) .
C10 Rh1 C12 C13 79.68(17) .
C14 Rh1 C12 C13 39.15(16) .
Cl1 Rh1 C12 C13 145.93(13) .
C9 Rh1 C12 C17 -2.1(3) .
N1 Rh1 C12 C17 78.1(3) .
C11 Rh1 C12 C17 -122.2(3) .
C13 Rh1 C12 C17 119.0(3) .
C10 Rh1 C12 C17 -161.3(3) .
C14 Rh1 C12 C17 158.2(3) .
Cl1 Rh1 C12 C17 -95.0(3) .
C11 C12 C13 C14 -6.1(3) .
C17 C12 C13 C14 171.2(2) .
Rh1 C12 C13 C14 -65.95(18) .
C11 C12 C13 C18 -177.2(3) .
C17 C12 C13 C18 0.1(4) .
Rh1 C12 C13 C18 122.9(3) .
C11 C12 C13 Rh1 59.89(18) .
C17 C12 C13 Rh1 -122.8(3) .
C9 Rh1 C13 C12 68.86(18) .
N1 Rh1 C13 C12 152.00(15) .
C11 Rh1 C13 C12 -37.15(16) .
C10 Rh1 C13 C12 -80.40(17) .
C14 Rh1 C13 C12 -115.3(2) .
Cl1 Rh1 C13 C12 -88.3(2) .
C9 Rh1 C13 C14 -175.87(16) .
N1 Rh1 C13 C14 -92.73(16) .
C11 Rh1 C13 C14 78.12(17) .
C12 Rh1 C13 C14 115.3(2) .
C10 Rh1 C13 C14 34.88(15) .
Cl1 Rh1 C13 C14 27.0(3) .
C9 Rh1 C13 C18 -52.1(3) .
N1 Rh1 C13 C18 31.0(3) .
C11 Rh1 C13 C18 -158.1(3) .
C12 Rh1 C13 C18 -121.0(3) .
C10 Rh1 C13 C18 158.6(3) .
C14 Rh1 C13 C18 123.8(3) .
Cl1 Rh1 C13 C18 150.77(18) .
C11 C10 C14 C13 -0.7(3) .
C15 C10 C14 C13 179.0(3) .
Rh1 C10 C14 C13 56.91(18) .
C11 C10 C14 C19 178.6(3) .
C15 C10 C14 C19 -1.7(5) .
Rh1 C10 C14 C19 -123.8(3) .
C11 C10 C14 Rh1 -57.60(18) .
C15 C10 C14 Rh1 122.1(3) .
C12 C13 C14 C10 4.2(3) .
C18 C13 C14 C10 175.3(3) .
Rh1 C13 C14 C10 -59.74(19) .
C12 C13 C14 C19 -175.1(3) .
C18 C13 C14 C19 -4.0(4) .
Rh1 C13 C14 C19 121.0(3) .
C12 C13 C14 Rh1 63.92(18) .
C18 C13 C14 Rh1 -125.0(3) .
C9 Rh1 C14 C10 128.2(2) .
N1 Rh1 C14 C10 -143.85(16) .
C11 Rh1 C14 C10 37.43(16) .
C13 Rh1 C14 C10 119.9(2) .
C12 Rh1 C14 C10 80.79(17) .
Cl1 Rh1 C14 C10 -48.16(17) .
C9 Rh1 C14 C13 8.3(3) .
N1 Rh1 C14 C13 96.24(16) .
C11 Rh1 C14 C13 -82.48(17) .
C12 Rh1 C14 C13 -39.13(16) .
C10 Rh1 C14 C13 -119.9(2) .
Cl1 Rh1 C14 C13 -168.07(13) .
C9 Rh1 C14 C19 -108.4(3) .
N1 Rh1 C14 C19 -20.5(3) .
C11 Rh1 C14 C19 160.8(3) .
C13 Rh1 C14 C19 -116.7(3) .
C12 Rh1 C14 C19 -155.9(3) .
C10 Rh1 C14 C19 123.4(3) .
Cl1 Rh1 C14 C19 75.2(3) .
C6 C7 C20 F3 -131.2(4) .
C8 C7 C20 F3 49.5(4) .
C6 C7 C20 F1 -5.6(4) .
C8 C7 C20 F1 175.1(3) .
C6 C7 C20 F2 112.0(3) .
C8 C7 C20 F2 -67.3(4) .
C21 C21 C22 C23 -179.1(4) 2_567
